data_7126205
loop_
_publ_author_name
'Wu, Shaonan'
'Wang, Zhuo'
'Bao, Yinwei'
'Chen, Chen'
'Liu, Kun'
'Zhu, Bolin'

_publ_section_title
;
 A novel approach for rhodium(iii)-catalyzed C-H functionalization of
 2,2'-bipyridine derivatives with alkynes: a significant substituent
 effect.
;
_journal_issue 32
_journal_name_full 'Chemical communications (Cambridge, England)'
_journal_page_first 4408
_journal_page_last 4411
_journal_paper_doi 10.1039/d0cc01077d
_journal_volume 56
_journal_year 2020
_chemical_formula_sum 'C38 H25 Br N2'
_chemical_formula_weight 589.51
_space_group_crystal_system orthorhombic
_space_group_IT_number 61
_space_group_name_Hall '-P 2ac 2ab'
_space_group_name_H-M_alt 'P b c a'
_atom_sites_solution_hydrogens geom
_audit_creation_method SHELXL-2013
_audit_update_record
;
2019-12-08 deposited with the CCDC.	2020-03-11 downloaded from the CCDC.
;
_cell_angle_alpha 90
_cell_angle_beta 90
_cell_angle_gamma 90
_cell_formula_units_Z 8
_cell_length_a 21.018(9)
_cell_length_b 10.048(4)
_cell_length_c 27.166(12)
_cell_measurement_reflns_used 2246
_cell_measurement_temperature 296(2)
_cell_measurement_theta_max 20.95
_cell_measurement_theta_min 2.37
_cell_volume 5737(4)
_computing_cell_refinement 'Bruker SMART'
_computing_data_collection 'Bruker SMART'
_computing_data_reduction 'Bruker SAINT'
_computing_molecular_graphics 'Bruker SHELXTL'
_computing_publication_material 'Bruker SHELXTL'
_computing_structure_refinement 'SHELXL-2013 (Sheldrick, 2013)'
_computing_structure_solution 'Bruker SHELXTL'
_diffrn_ambient_temperature 296(2)
_diffrn_measured_fraction_theta_full 1.000
_diffrn_measured_fraction_theta_max 1.000
_diffrn_measurement_device_type 'CCD area detector'
_diffrn_measurement_method 'phi and omega scans'
_diffrn_radiation_type MoK\a
_diffrn_radiation_wavelength 0.71073
_diffrn_reflns_av_R_equivalents 0.2061
_diffrn_reflns_av_unetI/netI 0.2425
_diffrn_reflns_Laue_measured_fraction_full 1.000
_diffrn_reflns_Laue_measured_fraction_max 1.000
_diffrn_reflns_limit_h_max 25
_diffrn_reflns_limit_h_min -26
_diffrn_reflns_limit_k_max 12
_diffrn_reflns_limit_k_min -6
_diffrn_reflns_limit_l_max 34
_diffrn_reflns_limit_l_min -33
_diffrn_reflns_number 33597
_diffrn_reflns_point_group_measured_fraction_full 1.000
_diffrn_reflns_point_group_measured_fraction_max 1.000
_diffrn_reflns_theta_full 25.242
_diffrn_reflns_theta_max 26.499
_diffrn_reflns_theta_min 1.499
_exptl_absorpt_coefficient_mu 1.463
_exptl_absorpt_correction_type multi-scan
_exptl_absorpt_process_details SADABS
_exptl_crystal_colour COLOURLESS
_exptl_crystal_density_diffrn 1.365
_exptl_crystal_density_meas ?
_exptl_crystal_description BLOCK
_exptl_crystal_F_000 2416
_exptl_crystal_size_max 0.220
_exptl_crystal_size_mid 0.210
_exptl_crystal_size_min 0.180
_exptl_transmission_factor_max 0.779
_exptl_transmission_factor_min 0.739
_refine_diff_density_max 1.687
_refine_diff_density_min -1.087
_refine_diff_density_rms 0.101
_refine_ls_extinction_method none
_refine_ls_goodness_of_fit_ref 0.771
_refine_ls_hydrogen_treatment constr
_refine_ls_matrix_type full
_refine_ls_number_parameters 370
_refine_ls_number_reflns 5953
_refine_ls_number_restraints 0
_refine_ls_restrained_S_all 0.771
_refine_ls_R_factor_all 0.1919
_refine_ls_R_factor_gt 0.0855
_refine_ls_shift/su_max 0.001
_refine_ls_shift/su_mean 0.000
_refine_ls_structure_factor_coef Fsqd
_refine_ls_weighting_details
; 
 w=1/[\s^2^(Fo^2^)+(0.0001P)^2^] 
 where P=(Fo^2^+2Fc^2^)/3 
;
_refine_ls_weighting_scheme calc
_refine_ls_wR_factor_gt 0.1898
_refine_ls_wR_factor_ref 0.2298
_reflns_Friedel_coverage 0.000
_reflns_number_gt 2461
_reflns_number_total 5953
_reflns_threshold_expression 'I > 2\s(I)'
_cod_data_source_file d0cc01077d2.cif
_cod_data_source_block n181226b
_cod_depositor_comments
;
The following automatic conversions were performed:

data item '_exptl_absorpt_correction_type' value 'MULTI-SCAN' was
changed to 'multi-scan' in accordance with the
/home/data/users/saulius/crontab/automatic-downloads/rss-feeds/RSC/lib/dictionaries/cif_core.dic
dictionary named 'cif_core.dic' version 2.4.2 last updated on
2011-04-26.

data item '_exptl_crystal_density_meas' value 'NONE' was changed to
'?' -- the value is perceived as not measured.

Automatic conversion script
Id: cif_fix_values 7556 2019-12-06 15:28:31Z antanas 

 Adding full bibliography for 7126203--7126207.cif.
;
_cod_database_code 7126205
_shelx_space_group_comment
; 
The symmetry employed for this shelxl refinement is uniquely defined 
by the following loop, which should always be used as a source of 
symmetry information in preference to the above space-group names. 
They are only intended as comments. 
;
_shelx_estimated_absorpt_t_min 0.739
_shelx_estimated_absorpt_t_max 0.779
_shelxl_version_number 2013-2

loop_
_space_group_symop_operation_xyz
'x, y, z'
'-x+1/2, -y, z+1/2'
'x+1/2, -y+1/2, -z'
'-x, y+1/2, -z+1/2'
'-x, -y, -z'
'x-1/2, y, -z-1/2'
'-x-1/2, y-1/2, z'
'x, -y-1/2, z-1/2'

loop_
_atom_site_label
_atom_site_type_symbol
_atom_site_fract_x
_atom_site_fract_y
_atom_site_fract_z
_atom_site_U_iso_or_equiv
_atom_site_adp_type
_atom_site_occupancy
_atom_site_site_symmetry_order
_atom_site_calc_flag
_atom_site_refinement_flags_posn
_atom_site_refinement_flags_adp
_atom_site_refinement_flags_occupancy
_atom_site_disorder_assembly
_atom_site_disorder_group
Br1 Br 0.88747(3) 0.72376(6) 0.53031(3) 0.0666(3) Uani 1 1 d . . . . .
N1 N 0.87261(18) 0.5230(4) 0.46268(16) 0.0501(12) Uani 1 1 d . . . . .
N2 N 0.8207(2) 0.3957(5) 0.3600(2) 0.0591(13) Uani 1 1 d . . . . .
C1 C 0.9153(2) 0.6148(5) 0.4776(2) 0.0489(13) Uani 1 1 d . . . . .
C2 C 0.9736(2) 0.6352(5) 0.45698(19) 0.0481(13) Uani 1 1 d . . . . .
H2 H 0.9999 0.7035 0.4679 0.058 Uiso 1 1 calc R U . . .
C3 C 0.9928(2) 0.5504(5) 0.41877(19) 0.0449(13) Uani 1 1 d . . . . .
C4 C 0.9532(2) 0.4415(4) 0.40652(19) 0.0442(13) Uani 1 1 d . . . . .
C5 C 0.8903(2) 0.4405(5) 0.4274(2) 0.0456(13) Uani 1 1 d . . . . .
C6 C 0.8367(2) 0.3616(5) 0.4056(2) 0.0513(14) Uani 1 1 d . . . . .
C7 C 0.8064(3) 0.2635(6) 0.4319(3) 0.0691(18) Uani 1 1 d . . . . .
H7 H 0.8191 0.2429 0.4638 0.083 Uiso 1 1 calc R U . . .
C8 C 0.7566(3) 0.1961(6) 0.4101(3) 0.078(2) Uani 1 1 d . . . . .
H8 H 0.7353 0.1289 0.4269 0.094 Uiso 1 1 calc R U . . .
C9 C 0.7393(3) 0.2291(7) 0.3641(3) 0.078(2) Uani 1 1 d . . . . .
H9 H 0.7066 0.1840 0.3482 0.094 Uiso 1 1 calc R U . . .
C10 C 0.7709(3) 0.3305(7) 0.3411(3) 0.0698(18) Uani 1 1 d . . . . .
H10 H 0.7568 0.3559 0.3100 0.084 Uiso 1 1 calc R U . . .
C11 C 0.9751(2) 0.3400(5) 0.37416(19) 0.0450(13) Uani 1 1 d . . . . .
C12 C 0.9455(2) 0.2033(5) 0.3766(2) 0.0491(14) Uani 1 1 d . . . . .
C13 C 0.9497(2) 0.1356(5) 0.4205(2) 0.0588(16) Uani 1 1 d . . . . .
H13 H 0.9701 0.1758 0.4470 0.071 Uiso 1 1 calc R U . . .
C14 C 0.9242(3) 0.0082(6) 0.4263(3) 0.0736(19) Uani 1 1 d . . . . .
H14 H 0.9270 -0.0361 0.4563 0.088 Uiso 1 1 calc R U . . .
C15 C 0.8948(3) -0.0498(6) 0.3862(3) 0.0743(19) Uani 1 1 d . . . . .
H15 H 0.8777 -0.1348 0.3891 0.089 Uiso 1 1 calc R U . . .
C16 C 0.8906(2) 0.0150(6) 0.3432(3) 0.0680(18) Uani 1 1 d . . . . .
H16 H 0.8702 -0.0258 0.3169 0.082 Uiso 1 1 calc R U . . .
C17 C 0.9162(2) 0.1427(5) 0.3368(2) 0.0575(15) Uani 1 1 d . . . . .
H17 H 0.9135 0.1856 0.3065 0.069 Uiso 1 1 calc R U . . .
C18 C 1.0292(2) 0.3633(4) 0.34605(19) 0.0447(13) Uani 1 1 d . . . . .
C19 C 1.0495(2) 0.2677(5) 0.3079(2) 0.0507(15) Uani 1 1 d . . . . .
C20 C 1.0718(2) 0.1403(6) 0.3198(2) 0.0626(16) Uani 1 1 d . . . . .
H20 H 1.0752 0.1155 0.3527 0.075 Uiso 1 1 calc R U . . .
C21 C 1.0890(3) 0.0502(6) 0.2832(3) 0.074(2) Uani 1 1 d . . . . .
H21 H 1.1042 -0.0335 0.2920 0.089 Uiso 1 1 calc R U . . .
C22 C 1.0838(3) 0.0831(7) 0.2347(3) 0.082(2) Uani 1 1 d . . . . .
H22 H 1.0952 0.0229 0.2102 0.098 Uiso 1 1 calc R U . . .
C23 C 1.0610(3) 0.2088(7) 0.2226(3) 0.0744(19) Uani 1 1 d . . . . .
H23 H 1.0569 0.2322 0.1896 0.089 Uiso 1 1 calc R U . . .
C24 C 1.0446(3) 0.2982(6) 0.2579(2) 0.0589(15) Uani 1 1 d . . . . .
H24 H 1.0297 0.3816 0.2485 0.071 Uiso 1 1 calc R U . . .
C25 C 1.0660(2) 0.4816(5) 0.3553(2) 0.0468(13) Uani 1 1 d . . . . .
C26 C 1.1244(2) 0.5074(5) 0.3257(2) 0.0514(14) Uani 1 1 d . . . . .
C27 C 1.1782(3) 0.4267(6) 0.3300(3) 0.0726(18) Uani 1 1 d . . . . .
H27 H 1.1770 0.3508 0.3496 0.087 Uiso 1 1 calc R U . . .
C28 C 1.2339(3) 0.4610(7) 0.3047(3) 0.088(2) Uani 1 1 d . . . . .
H28 H 1.2699 0.4076 0.3074 0.106 Uiso 1 1 calc R U . . .
C29 C 1.2356(3) 0.5720(9) 0.2762(3) 0.092(2) Uani 1 1 d . . . . .
H29 H 1.2731 0.5966 0.2605 0.110 Uiso 1 1 calc R U . . .
C30 C 1.1816(3) 0.6481(8) 0.2704(3) 0.082(2) Uani 1 1 d . . . . .
H30 H 1.1822 0.7213 0.2495 0.099 Uiso 1 1 calc R U . . .
C31 C 1.1270(3) 0.6166(6) 0.2953(2) 0.0625(16) Uani 1 1 d . . . . .
H31 H 1.0911 0.6698 0.2916 0.075 Uiso 1 1 calc R U . . .
C32 C 1.0513(2) 0.5683(4) 0.3922(2) 0.0455(13) Uani 1 1 d . . . . .
C33 C 1.0962(2) 0.6783(5) 0.4069(2) 0.0484(13) Uani 1 1 d . . . . .
C34 C 1.0799(3) 0.8118(6) 0.4047(2) 0.0706(18) Uani 1 1 d . . . . .
H34 H 1.0400 0.8364 0.3930 0.085 Uiso 1 1 calc R U . . .
C35 C 1.1216(4) 0.9073(6) 0.4196(3) 0.088(2) Uani 1 1 d . . . . .
H35 H 1.1087 0.9958 0.4193 0.105 Uiso 1 1 calc R U . . .
C36 C 1.1811(4) 0.8772(8) 0.4346(3) 0.091(2) Uani 1 1 d . . . . .
H36 H 1.2097 0.9438 0.4433 0.109 Uiso 1 1 calc R U . . .
C37 C 1.1983(3) 0.7458(8) 0.4367(3) 0.081(2) Uani 1 1 d . . . . .
H37 H 1.2390 0.7232 0.4472 0.097 Uiso 1 1 calc R U . . .
C38 C 1.1562(3) 0.6457(6) 0.4236(2) 0.0603(16) Uani 1 1 d . . . . .
H38 H 1.1683 0.5569 0.4261 0.072 Uiso 1 1 calc R U . . .

loop_
_atom_site_aniso_label
_atom_site_aniso_U_11
_atom_site_aniso_U_22
_atom_site_aniso_U_33
_atom_site_aniso_U_23
_atom_site_aniso_U_13
_atom_site_aniso_U_12
Br1 0.0652(4) 0.0549(4) 0.0797(6) -0.0170(3) 0.0114(3) 0.0003(3)
N1 0.047(2) 0.039(2) 0.065(3) -0.006(2) 0.002(2) 0.003(2)
N2 0.047(3) 0.058(3) 0.073(4) -0.010(3) -0.004(2) 0.009(2)
C1 0.049(3) 0.041(3) 0.057(4) -0.008(3) 0.003(3) 0.002(3)
C2 0.049(3) 0.039(3) 0.056(4) 0.002(3) 0.004(3) -0.006(2)
C3 0.044(3) 0.034(3) 0.057(4) 0.005(2) -0.002(3) 0.001(2)
C4 0.041(3) 0.031(2) 0.060(4) 0.003(2) 0.003(2) -0.002(2)
C5 0.038(3) 0.038(3) 0.060(4) 0.003(3) 0.004(3) -0.001(2)
C6 0.040(3) 0.043(3) 0.071(4) -0.011(3) 0.013(3) 0.002(2)
C7 0.054(4) 0.069(4) 0.084(5) -0.002(4) 0.011(3) -0.012(3)
C8 0.054(4) 0.061(4) 0.120(7) -0.009(4) 0.010(4) -0.022(3)
C9 0.054(4) 0.066(4) 0.114(7) -0.026(5) -0.010(4) 0.003(3)
C10 0.050(4) 0.072(4) 0.087(5) -0.016(4) -0.015(3) 0.016(3)
C11 0.044(3) 0.038(3) 0.053(4) -0.001(3) -0.002(2) -0.001(2)
C12 0.043(3) 0.043(3) 0.061(4) -0.007(3) 0.003(3) 0.001(2)
C13 0.050(3) 0.047(3) 0.079(5) 0.000(3) 0.000(3) -0.005(3)
C14 0.067(4) 0.047(3) 0.108(6) 0.013(4) -0.006(4) -0.004(3)
C15 0.068(4) 0.041(3) 0.113(6) -0.004(4) 0.000(4) -0.014(3)
C16 0.056(4) 0.050(3) 0.098(5) -0.018(4) -0.010(4) -0.009(3)
C17 0.056(3) 0.048(3) 0.068(4) -0.012(3) -0.002(3) -0.002(3)
C18 0.046(3) 0.036(3) 0.052(4) 0.001(2) -0.004(3) -0.001(2)
C19 0.038(3) 0.041(3) 0.073(5) -0.009(3) 0.005(3) -0.006(2)
C20 0.058(4) 0.052(3) 0.078(5) 0.000(3) 0.000(3) 0.002(3)
C21 0.055(4) 0.052(3) 0.116(6) -0.019(4) 0.014(4) 0.000(3)
C22 0.066(4) 0.070(5) 0.110(7) -0.036(5) 0.024(4) -0.021(4)
C23 0.077(4) 0.075(5) 0.071(5) -0.021(4) 0.015(3) -0.010(4)
C24 0.061(4) 0.054(3) 0.062(4) -0.005(3) 0.002(3) -0.003(3)
C25 0.037(3) 0.044(3) 0.060(4) 0.001(3) 0.001(2) -0.004(2)
C26 0.043(3) 0.045(3) 0.066(4) -0.007(3) 0.006(3) -0.006(2)
C27 0.051(4) 0.056(3) 0.111(6) -0.008(4) 0.007(3) 0.003(3)
C28 0.050(4) 0.081(5) 0.135(7) -0.015(5) 0.018(4) 0.002(3)
C29 0.060(5) 0.120(6) 0.095(6) -0.006(5) 0.020(4) -0.026(4)
C30 0.074(5) 0.094(5) 0.079(5) 0.010(4) 0.002(4) -0.028(4)
C31 0.049(3) 0.070(4) 0.068(4) 0.002(3) -0.001(3) -0.010(3)
C32 0.044(3) 0.031(3) 0.061(4) 0.000(3) 0.005(3) -0.006(2)
C33 0.049(3) 0.043(3) 0.053(4) -0.002(3) 0.006(3) -0.004(2)
C34 0.077(4) 0.049(3) 0.085(5) 0.003(3) -0.012(4) -0.006(3)
C35 0.126(6) 0.044(3) 0.093(6) 0.003(4) -0.012(5) -0.021(4)
C36 0.113(6) 0.078(5) 0.082(6) -0.003(4) -0.006(5) -0.056(5)
C37 0.059(4) 0.106(6) 0.077(5) 0.005(4) -0.010(4) -0.025(4)
C38 0.054(3) 0.056(3) 0.071(4) -0.001(3) 0.001(3) -0.014(3)

loop_
_atom_type_symbol
_atom_type_description
_atom_type_scat_dispersion_real
_atom_type_scat_dispersion_imag
_atom_type_scat_source
C C 0.0033 0.0016 'International Tables Vol C Tables 4.2.6.8 and 6.1.1.4'
H H 0.0000 0.0000 'International Tables Vol C Tables 4.2.6.8 and 6.1.1.4'
N N 0.0061 0.0033 'International Tables Vol C Tables 4.2.6.8 and 6.1.1.4'
Br Br -0.2901 2.4595 'International Tables Vol C Tables 4.2.6.8 and 6.1.1.4'

loop_
_geom_angle_atom_site_label_1
_geom_angle_atom_site_label_2
_geom_angle_atom_site_label_3
_geom_angle
_geom_angle_site_symmetry_1
_geom_angle_site_symmetry_3
_geom_angle_publ_flag
C5 N1 C1 117.4(4) . . ?
C6 N2 C10 115.5(5) . . ?
N1 C1 C2 125.3(5) . . ?
N1 C1 Br1 114.6(4) . . ?
C2 C1 Br1 120.1(4) . . ?
C1 C2 C3 118.1(5) . . ?
C1 C2 H2 120.9 . . ?
C3 C2 H2 120.9 . . ?
C2 C3 C4 118.4(4) . . ?
C2 C3 C32 122.8(4) . . ?
C4 C3 C32 118.8(5) . . ?
C3 C4 C11 120.7(4) . . ?
C3 C4 C5 117.0(4) . . ?
C11 C4 C5 122.4(4) . . ?
N1 C5 C4 122.7(4) . . ?
N1 C5 C6 114.0(4) . . ?
C4 C5 C6 122.6(5) . . ?
N2 C6 C7 123.6(6) . . ?
N2 C6 C5 115.0(5) . . ?
C7 C6 C5 121.4(6) . . ?
C6 C7 C8 118.6(7) . . ?
C6 C7 H7 120.7 . . ?
C8 C7 H7 120.7 . . ?
C9 C8 C7 118.9(7) . . ?
C9 C8 H8 120.5 . . ?
C7 C8 H8 120.5 . . ?
C8 C9 C10 118.6(6) . . ?
C8 C9 H9 120.7 . . ?
C10 C9 H9 120.7 . . ?
N2 C10 C9 124.7(7) . . ?
N2 C10 H10 117.6 . . ?
C9 C10 H10 117.6 . . ?
C18 C11 C4 118.9(4) . . ?
C18 C11 C12 120.9(4) . . ?
C4 C11 C12 119.5(4) . . ?
C13 C12 C17 119.2(5) . . ?
C13 C12 C11 117.4(5) . . ?
C17 C12 C11 123.4(5) . . ?
C12 C13 C14 121.8(6) . . ?
C12 C13 H13 119.1 . . ?
C14 C13 H13 119.1 . . ?
C15 C14 C13 117.9(6) . . ?
C15 C14 H14 121.0 . . ?
C13 C14 H14 121.0 . . ?
C16 C15 C14 120.8(6) . . ?
C16 C15 H15 119.6 . . ?
C14 C15 H15 119.6 . . ?
C15 C16 C17 121.9(6) . . ?
C15 C16 H16 119.1 . . ?
C17 C16 H16 119.1 . . ?
C12 C17 C16 118.4(6) . . ?
C12 C17 H17 120.8 . . ?
C16 C17 H17 120.8 . . ?
C11 C18 C25 118.9(5) . . ?
C11 C18 C19 120.9(4) . . ?
C25 C18 C19 120.2(5) . . ?
C24 C19 C20 116.8(5) . . ?
C24 C19 C18 121.2(5) . . ?
C20 C19 C18 121.9(6) . . ?
C21 C20 C19 121.1(6) . . ?
C21 C20 H20 119.5 . . ?
C19 C20 H20 119.5 . . ?
C22 C21 C20 120.8(6) . . ?
C22 C21 H21 119.6 . . ?
C20 C21 H21 119.6 . . ?
C21 C22 C23 118.5(6) . . ?
C21 C22 H22 120.7 . . ?
C23 C22 H22 120.7 . . ?
C24 C23 C22 121.4(7) . . ?
C24 C23 H23 119.3 . . ?
C22 C23 H23 119.3 . . ?
C23 C24 C19 121.5(6) . . ?
C23 C24 H24 119.2 . . ?
C19 C24 H24 119.2 . . ?
C32 C25 C18 122.2(5) . . ?
C32 C25 C26 118.2(4) . . ?
C18 C25 C26 119.5(5) . . ?
C31 C26 C27 118.9(5) . . ?
C31 C26 C25 119.7(5) . . ?
C27 C26 C25 121.3(5) . . ?
C26 C27 C28 119.5(6) . . ?
C26 C27 H27 120.3 . . ?
C28 C27 H27 120.3 . . ?
C29 C28 C27 120.2(6) . . ?
C29 C28 H28 119.9 . . ?
C27 C28 H28 119.9 . . ?
C28 C29 C30 120.0(6) . . ?
C28 C29 H29 120.0 . . ?
C30 C29 H29 120.0 . . ?
C31 C30 C29 120.4(7) . . ?
C31 C30 H30 119.8 . . ?
C29 C30 H30 119.8 . . ?
C30 C31 C26 120.9(6) . . ?
C30 C31 H31 119.5 . . ?
C26 C31 H31 119.5 . . ?
C25 C32 C3 118.9(4) . . ?
C25 C32 C33 121.4(4) . . ?
C3 C32 C33 119.6(5) . . ?
C38 C33 C34 118.0(5) . . ?
C38 C33 C32 119.0(5) . . ?
C34 C33 C32 122.9(5) . . ?
C35 C34 C33 120.8(6) . . ?
C35 C34 H34 119.6 . . ?
C33 C34 H34 119.6 . . ?
C36 C35 C34 121.9(7) . . ?
C36 C35 H35 119.1 . . ?
C34 C35 H35 119.1 . . ?
C35 C36 C37 118.2(6) . . ?
C35 C36 H36 120.9 . . ?
C37 C36 H36 120.9 . . ?
C36 C37 C38 121.4(7) . . ?
C36 C37 H37 119.3 . . ?
C38 C37 H37 119.3 . . ?
C33 C38 C37 119.7(6) . . ?
C33 C38 H38 120.1 . . ?
C37 C38 H38 120.1 . . ?

loop_
_geom_bond_atom_site_label_1
_geom_bond_atom_site_label_2
_geom_bond_distance
_geom_bond_site_symmetry_2
_geom_bond_publ_flag
Br1 C1 1.895(5) . ?
N1 C5 1.321(6) . ?
N1 C1 1.349(7) . ?
N2 C6 1.328(7) . ?
N2 C10 1.337(7) . ?
C1 C2 1.362(7) . ?
C2 C3 1.403(7) . ?
C2 H2 0.9300 . ?
C3 C4 1.414(7) . ?
C3 C32 1.438(7) . ?
C4 C11 1.423(7) . ?
C4 C5 1.439(7) . ?
C5 C6 1.499(7) . ?
C6 C7 1.375(8) . ?
C7 C8 1.381(8) . ?
C7 H7 0.9300 . ?
C8 C9 1.343(9) . ?
C8 H8 0.9300 . ?
C9 C10 1.366(9) . ?
C9 H9 0.9300 . ?
C10 H10 0.9300 . ?
C11 C18 1.389(7) . ?
C11 C12 1.509(7) . ?
C12 C13 1.376(8) . ?
C12 C17 1.385(7) . ?
C13 C14 1.397(8) . ?
C13 H13 0.9300 . ?
C14 C15 1.383(8) . ?
C14 H14 0.9300 . ?
C15 C16 1.341(9) . ?
C15 H15 0.9300 . ?
C16 C17 1.401(8) . ?
C16 H16 0.9300 . ?
C17 H17 0.9300 . ?
C18 C25 1.441(7) . ?
C18 C19 1.477(7) . ?
C19 C24 1.396(8) . ?
C19 C20 1.401(8) . ?
C20 C21 1.393(8) . ?
C20 H20 0.9300 . ?
C21 C22 1.363(9) . ?
C21 H21 0.9300 . ?
C22 C23 1.390(9) . ?
C22 H22 0.9300 . ?
C23 C24 1.359(8) . ?
C23 H23 0.9300 . ?
C24 H24 0.9300 . ?
C25 C32 1.363(7) . ?
C25 C26 1.489(7) . ?
C26 C31 1.373(8) . ?
C26 C27 1.396(7) . ?
C27 C28 1.403(8) . ?
C27 H27 0.9300 . ?
C28 C29 1.358(10) . ?
C28 H28 0.9300 . ?
C29 C30 1.377(10) . ?
C29 H29 0.9300 . ?
C30 C31 1.370(8) . ?
C30 H30 0.9300 . ?
C31 H31 0.9300 . ?
C32 C33 1.507(7) . ?
C33 C38 1.378(7) . ?
C33 C34 1.386(8) . ?
C34 C35 1.359(9) . ?
C34 H34 0.9300 . ?
C35 C36 1.352(10) . ?
C35 H35 0.9300 . ?
C36 C37 1.369(10) . ?
C36 H36 0.9300 . ?
C37 C38 1.387(8) . ?
C37 H37 0.9300 . ?
C38 H38 0.9300 . ?

loop_
_geom_torsion_atom_site_label_1
_geom_torsion_atom_site_label_2
_geom_torsion_atom_site_label_3
_geom_torsion_atom_site_label_4
_geom_torsion
_geom_torsion_site_symmetry_1
_geom_torsion_site_symmetry_2
_geom_torsion_site_symmetry_3
_geom_torsion_site_symmetry_4
_geom_torsion_publ_flag
C5 N1 C1 C2 4.8(8) . . . . ?
C5 N1 C1 Br1 -177.3(4) . . . . ?
N1 C1 C2 C3 -3.6(8) . . . . ?
Br1 C1 C2 C3 178.7(4) . . . . ?
C1 C2 C3 C4 -5.3(7) . . . . ?
C1 C2 C3 C32 175.8(5) . . . . ?
C2 C3 C4 C11 -169.3(5) . . . . ?
C32 C3 C4 C11 9.8(7) . . . . ?
C2 C3 C4 C5 11.9(7) . . . . ?
C32 C3 C4 C5 -169.1(5) . . . . ?
C1 N1 C5 C4 2.8(7) . . . . ?
C1 N1 C5 C6 -167.8(5) . . . . ?
C3 C4 C5 N1 -11.1(7) . . . . ?
C11 C4 C5 N1 170.1(5) . . . . ?
C3 C4 C5 C6 158.7(5) . . . . ?
C11 C4 C5 C6 -20.1(8) . . . . ?
C10 N2 C6 C7 1.9(8) . . . . ?
C10 N2 C6 C5 -176.9(4) . . . . ?
N1 C5 C6 N2 109.1(5) . . . . ?
C4 C5 C6 N2 -61.5(6) . . . . ?
N1 C5 C6 C7 -69.7(6) . . . . ?
C4 C5 C6 C7 119.6(6) . . . . ?
N2 C6 C7 C8 0.1(9) . . . . ?
C5 C6 C7 C8 178.8(5) . . . . ?
C6 C7 C8 C9 -0.4(10) . . . . ?
C7 C8 C9 C10 -1.5(10) . . . . ?
C6 N2 C10 C9 -4.0(8) . . . . ?
C8 C9 C10 N2 3.9(10) . . . . ?
C3 C4 C11 C18 -14.7(7) . . . . ?
C5 C4 C11 C18 164.1(5) . . . . ?
C3 C4 C11 C12 156.2(5) . . . . ?
C5 C4 C11 C12 -25.0(7) . . . . ?
C18 C11 C12 C13 110.8(6) . . . . ?
C4 C11 C12 C13 -59.9(7) . . . . ?
C18 C11 C12 C17 -67.6(7) . . . . ?
C4 C11 C12 C17 121.7(6) . . . . ?
C17 C12 C13 C14 -1.2(8) . . . . ?
C11 C12 C13 C14 -179.6(5) . . . . ?
C12 C13 C14 C15 0.7(9) . . . . ?
C13 C14 C15 C16 -0.5(9) . . . . ?
C14 C15 C16 C17 0.7(10) . . . . ?
C13 C12 C17 C16 1.3(8) . . . . ?
C11 C12 C17 C16 179.7(5) . . . . ?
C15 C16 C17 C12 -1.1(9) . . . . ?
C4 C11 C18 C25 8.2(7) . . . . ?
C12 C11 C18 C25 -162.6(5) . . . . ?
C4 C11 C18 C19 -172.9(5) . . . . ?
C12 C11 C18 C19 16.3(8) . . . . ?
C11 C18 C19 C24 109.5(6) . . . . ?
C25 C18 C19 C24 -71.6(7) . . . . ?
C11 C18 C19 C20 -67.5(7) . . . . ?
C25 C18 C19 C20 111.4(6) . . . . ?
C24 C19 C20 C21 1.0(8) . . . . ?
C18 C19 C20 C21 178.1(5) . . . . ?
C19 C20 C21 C22 -0.8(9) . . . . ?
C20 C21 C22 C23 0.1(9) . . . . ?
C21 C22 C23 C24 0.5(10) . . . . ?
C22 C23 C24 C19 -0.4(9) . . . . ?
C20 C19 C24 C23 -0.4(8) . . . . ?
C18 C19 C24 C23 -177.5(5) . . . . ?
C11 C18 C25 C32 3.2(8) . . . . ?
C19 C18 C25 C32 -175.7(5) . . . . ?
C11 C18 C25 C26 179.5(5) . . . . ?
C19 C18 C25 C26 0.6(7) . . . . ?
C32 C25 C26 C31 -67.5(7) . . . . ?
C18 C25 C26 C31 116.0(6) . . . . ?
C32 C25 C26 C27 109.1(6) . . . . ?
C18 C25 C26 C27 -67.4(7) . . . . ?
C31 C26 C27 C28 2.0(9) . . . . ?
C25 C26 C27 C28 -174.6(6) . . . . ?
C26 C27 C28 C29 0.1(11) . . . . ?
C27 C28 C29 C30 -2.8(12) . . . . ?
C28 C29 C30 C31 3.4(11) . . . . ?
C29 C30 C31 C26 -1.2(10) . . . . ?
C27 C26 C31 C30 -1.5(9) . . . . ?
C25 C26 C31 C30 175.3(5) . . . . ?
C18 C25 C32 C3 -8.0(8) . . . . ?
C26 C25 C32 C3 175.5(5) . . . . ?
C18 C25 C32 C33 169.5(5) . . . . ?
C26 C25 C32 C33 -6.9(7) . . . . ?
C2 C3 C32 C25 -179.5(5) . . . . ?
C4 C3 C32 C25 1.6(7) . . . . ?
C2 C3 C32 C33 3.0(7) . . . . ?
C4 C3 C32 C33 -176.0(5) . . . . ?
C25 C32 C33 C38 -60.4(7) . . . . ?
C3 C32 C33 C38 117.1(6) . . . . ?
C25 C32 C33 C34 120.2(6) . . . . ?
C3 C32 C33 C34 -62.3(8) . . . . ?
C38 C33 C34 C35 -1.1(10) . . . . ?
C32 C33 C34 C35 178.4(6) . . . . ?
C33 C34 C35 C36 3.2(12) . . . . ?
C34 C35 C36 C37 -2.8(12) . . . . ?
C35 C36 C37 C38 0.4(12) . . . . ?
C34 C33 C38 C37 -1.2(9) . . . . ?
C32 C33 C38 C37 179.3(6) . . . . ?
C36 C37 C38 C33 1.6(10) . . . . ?
